data_1564634
loop_
_publ_author_name
'Boussadia, Ahlem'
'Beghidja, Adel'
'Gali, Lynda'
'Beghidja, Chahrazed'
'Elhabiri, Mourad'
'Rabu, Pierre'
'Rogez, Guillaume'

_publ_section_title
;
 Coordination properties of two new Schiff-base phenoxy-carboxylates and
 comparative study of their antioxidant activities
;
_journal_name_full 'Inorganica Chimica Acta'
_journal_page_first 119656
_journal_paper_doi 10.1016/j.ica.2020.119656
_journal_volume 508
_journal_year 2020
_chemical_formula_moiety '2(C14 H11 N O4)'
_chemical_formula_sum 'C28 H22 N2 O8'
_chemical_formula_weight 514.47
_space_group_crystal_system monoclinic
_space_group_IT_number 14
_space_group_name_Hall '-P 2yn'
_space_group_name_H-M_alt 'P 1 21/n 1'
_atom_sites_solution_hydrogens geom
_atom_sites_solution_primary direct
_cell_angle_alpha 90
_cell_angle_beta 103.904(2)
_cell_angle_gamma 90
_cell_formula_units_Z 4
_cell_length_a 12.0325(4)
_cell_length_b 10.4098(4)
_cell_length_c 19.4563(7)
_cell_measurement_reflns_used 2190
_cell_measurement_temperature 296.15
_cell_measurement_theta_max 22.27
_cell_measurement_theta_min 2.99
_cell_volume 2365.61(15)
_computing_cell_refinement 'SAINT v8.37A (Bruker, 2015)'
_computing_data_reduction 'SAINT v8.37A (Bruker, 2015)'
_computing_molecular_graphics 'Olex2 (Dolomanov et al., 2009)'
_computing_publication_material 'Olex2 (Dolomanov et al., 2009)'
_computing_structure_refinement 'ShelXL (Sheldrick, 2015)'
_computing_structure_solution 'SHELXS-97 (Sheldrick, 1990)'
_diffrn_ambient_temperature 296.15
_diffrn_measured_fraction_theta_full 0.987
_diffrn_measured_fraction_theta_max 0.988
_diffrn_measurement_device_type 'Bruker APEX-II CCD'
_diffrn_measurement_method '\f and \w scans'
_diffrn_radiation_type MoK\a
_diffrn_radiation_wavelength 0.71073
_diffrn_reflns_av_R_equivalents 0.0704
_diffrn_reflns_av_unetI/netI 0.0791
_diffrn_reflns_Laue_measured_fraction_full 0.987
_diffrn_reflns_Laue_measured_fraction_max 0.988
_diffrn_reflns_limit_h_max 15
_diffrn_reflns_limit_h_min -14
_diffrn_reflns_limit_k_max 12
_diffrn_reflns_limit_k_min -13
_diffrn_reflns_limit_l_max 24
_diffrn_reflns_limit_l_min -24
_diffrn_reflns_number 18202
_diffrn_reflns_point_group_measured_fraction_full 0.987
_diffrn_reflns_point_group_measured_fraction_max 0.988
_diffrn_reflns_theta_full 25.242
_diffrn_reflns_theta_max 26.418
_diffrn_reflns_theta_min 2.912
_diffrn_standards_number 0
_exptl_absorpt_coefficient_mu 0.107
_exptl_absorpt_correction_T_max 0.7454
_exptl_absorpt_correction_T_min 0.6649
_exptl_absorpt_correction_type multi-scan
_exptl_absorpt_process_details
;
SADABS-2014/5 (Bruker,2014) was used for absorption correction.
wR2(int) was 0.0762 before and 0.0653 after correction.
The Ratio of minimum to maximum transmission is 0.8920.
The \l/2 correction factor is 0.00150.
;
_exptl_crystal_colour 'light orange'
_exptl_crystal_colour_modifier light
_exptl_crystal_colour_primary orange
_exptl_crystal_density_diffrn 1.445
_exptl_crystal_description block
_exptl_crystal_F_000 1072
_exptl_crystal_size_max 0.15
_exptl_crystal_size_mid 0.14
_exptl_crystal_size_min 0.11
_refine_diff_density_max 0.188
_refine_diff_density_min -0.211
_refine_diff_density_rms 0.046
_refine_ls_extinction_coef .
_refine_ls_extinction_method none
_refine_ls_goodness_of_fit_ref 0.984
_refine_ls_hydrogen_treatment constr
_refine_ls_matrix_type full
_refine_ls_number_parameters 347
_refine_ls_number_reflns 4791
_refine_ls_number_restraints 0
_refine_ls_restrained_S_all 0.984
_refine_ls_R_factor_all 0.1245
_refine_ls_R_factor_gt 0.0509
_refine_ls_shift/su_max 0.000
_refine_ls_shift/su_mean 0.000
_refine_ls_structure_factor_coef Fsqd
_refine_ls_weighting_details 'w=1/[\s^2^(Fo^2^)+(0.0653P)^2^] where P=(Fo^2^+2Fc^2^)/3'
_refine_ls_weighting_scheme calc
_refine_ls_wR_factor_gt 0.1152
_refine_ls_wR_factor_ref 0.1439
_reflns_Friedel_coverage 0.000
_reflns_Friedel_fraction_full .
_reflns_Friedel_fraction_max .
_reflns_number_gt 2474
_reflns_number_total 4791
_reflns_threshold_expression 'I > 2\s(I)'
_cod_data_source_file ICA-2020-508-119656.cif
_cod_data_source_block L2
_cod_database_code 1564634
_shelx_space_group_comment
;
The symmetry employed for this shelxl refinement is uniquely defined
by the following loop, which should always be used as a source of
symmetry information in preference to the above space-group names.
They are only intended as comments.
;
_shelx_estimated_absorpt_t_max 0.988
_shelx_estimated_absorpt_t_min 0.984
_olex2_refinement_description
;
1. Fixed Uiso
 At 1.2 times of:
  All C(H) groups, All N(H) groups
 At 1.5 times of:
  All O(H) groups
2.a Aromatic/amide H refined with riding coordinates:
 N1A(H1A), C3A(H3AA), C4A(H4AA), C7A(H7A), C8A(H8A), C11A(H11A), C12A(H12A),
 C13A(H13A), C14A(H14A), N1B(H1B), C3B(H3BA), C4B(H4B), C7B(H7B), C8B(H8B),
 C11B(H11B), C12B(H12B), C13B(H13B), C14B(H14B)
2.b Idealised tetrahedral OH refined as rotating group:
 O3A(H3A), O4A(H4A), O2B(H2B), O3B(H3B)
;

loop_
_space_group_symop_operation_xyz
'x, y, z'
'-x+1/2, y+1/2, -z+1/2'
'-x, -y, -z'
'x-1/2, -y-1/2, z-1/2'

loop_
_atom_site_label
_atom_site_type_symbol
_atom_site_fract_x
_atom_site_fract_y
_atom_site_fract_z
_atom_site_U_iso_or_equiv
_atom_site_adp_type
_atom_site_occupancy
_atom_site_site_symmetry_order
_atom_site_calc_flag
_atom_site_refinement_flags_posn
_atom_site_refinement_flags_adp
_atom_site_refinement_flags_occupancy
_atom_site_disorder_assembly
_atom_site_disorder_group
O1A O 0.41477(14) 0.24581(16) 0.75977(9) 0.0468(5) Uani 1 1 d . . . . .
O2A O 0.33082(15) 0.40748(18) 0.80211(9) 0.0543(5) Uani 1 1 d . . . . .
O3A O -0.02337(15) 0.33267(17) 0.50866(9) 0.0497(5) Uani 1 1 d . . . . .
H3A H -0.074671 0.382725 0.511558 0.075 Uiso 1 1 calc GR . . . .
O4A O -0.00697(15) 0.06627(17) 0.40452(8) 0.0471(5) Uani 1 1 d . . . . .
H4A H -0.053540 0.071670 0.366197 0.071 Uiso 1 1 calc GR . . . .
N1A N 0.12757(16) 0.15130(17) 0.52108(10) 0.0356(5) Uani 1 1 d . . . . .
H1A H 0.067705 0.162376 0.487146 0.043 Uiso 1 1 calc R . . . .
C1A C 0.3351(2) 0.3256(2) 0.75431(13) 0.0366(6) Uani 1 1 d . . . . .
C2A C 0.23856(19) 0.3272(2) 0.68996(12) 0.0338(6) Uani 1 1 d . . . . .
C3A C 0.1541(2) 0.4220(2) 0.68117(13) 0.0401(6) Uani 1 1 d . . . . .
H3AA H 0.157734 0.483103 0.716531 0.048 Uiso 1 1 calc R . . . .
C4A C 0.0661(2) 0.4270(2) 0.62158(13) 0.0424(6) Uani 1 1 d . . . . .
H4AA H 0.010805 0.491052 0.616768 0.051 Uiso 1 1 calc R . . . .
C5A C 0.05956(19) 0.3369(2) 0.56875(12) 0.0357(6) Uani 1 1 d . . . . .
C6A C 0.14325(19) 0.2414(2) 0.57708(12) 0.0320(5) Uani 1 1 d . . . . .
C7A C 0.23187(19) 0.2367(2) 0.63701(12) 0.0344(6) Uani 1 1 d . . . . .
H7A H 0.287111 0.172624 0.641866 0.041 Uiso 1 1 calc R . . . .
C8A C 0.1917(2) 0.0541(2) 0.51422(13) 0.0409(6) Uani 1 1 d . . . . .
H8A H 0.257911 0.040934 0.549624 0.049 Uiso 1 1 calc R . . . .
C9A C 0.1679(2) -0.0335(2) 0.45658(12) 0.0378(6) Uani 1 1 d . . . . .
C10A C 0.0674(2) -0.0267(2) 0.40179(13) 0.0380(6) Uani 1 1 d . . . . .
C11A C 0.0500(2) -0.1170(3) 0.34757(14) 0.0500(7) Uani 1 1 d . . . . .
H11A H -0.016736 -0.114434 0.311603 0.060 Uiso 1 1 calc R . . . .
C12A C 0.1300(3) -0.2091(3) 0.34683(16) 0.0597(8) Uani 1 1 d . . . . .
H12A H 0.117143 -0.268660 0.310124 0.072 Uiso 1 1 calc R . . . .
C13A C 0.2302(3) -0.2160(3) 0.39958(17) 0.0630(9) Uani 1 1 d . . . . .
H13A H 0.284656 -0.278515 0.397750 0.076 Uiso 1 1 calc R . . . .
C14A C 0.2485(2) -0.1307(3) 0.45413(15) 0.0543(7) Uani 1 1 d . . . . .
H14A H 0.314845 -0.136516 0.490215 0.065 Uiso 1 1 calc R . . . .
O2B O 0.54407(19) 1.0898(2) 0.70979(12) 0.0904(8) Uani 1 1 d . . . . .
H2B H 0.486501 1.132503 0.708993 0.136 Uiso 1 1 calc GR . . . .
O1B O 0.4435(2) 1.0272(3) 0.60656(14) 0.1140(11) Uani 1 1 d . . . . .
O3B O 0.88954(14) 0.68929(17) 0.63999(9) 0.0491(5) Uani 1 1 d . . . . .
H3B H 0.947272 0.704596 0.671113 0.074 Uiso 1 1 calc GR . . . .
O4B O 0.79809(14) 0.47593(16) 0.50370(9) 0.0516(5) Uani 1 1 d . . . . .
N1B N 0.69427(17) 0.66329(19) 0.54400(10) 0.0406(5) Uani 1 1 d . . . . .
H1B H 0.754441 0.616835 0.547342 0.049 Uiso 1 1 calc R . . . .
C1B C 0.5271(2) 1.0182(3) 0.65289(16) 0.0546(8) Uani 1 1 d . . . . .
C3B C 0.7236(2) 0.9336(2) 0.70608(13) 0.0450(7) Uani 1 1 d . . . . .
H3BA H 0.730566 0.990832 0.743571 0.054 Uiso 1 1 calc R . . . .
C4B C 0.8135(2) 0.8534(2) 0.70337(14) 0.0444(7) Uani 1 1 d . . . . .
H4B H 0.880969 0.857272 0.738707 0.053 Uiso 1 1 calc R . . . .
C5B C 0.8036(2) 0.7670(2) 0.64814(13) 0.0375(6) Uani 1 1 d . . . . .
C6B C 0.7004(2) 0.7578(2) 0.59658(13) 0.0369(6) Uani 1 1 d . . . . .
C7B C 0.6120(2) 0.8413(2) 0.59906(13) 0.0440(7) Uani 1 1 d . . . . .
H7B H 0.544437 0.838111 0.563754 0.053 Uiso 1 1 calc R . . . .
C2B C 0.6228(2) 0.9298(2) 0.65353(13) 0.0416(6) Uani 1 1 d . . . . .
C8B C 0.6086(2) 0.6382(2) 0.49119(14) 0.0459(7) Uani 1 1 d . . . . .
H8B H 0.543212 0.688852 0.484531 0.055 Uiso 1 1 calc R . . . .
C9B C 0.6108(2) 0.5371(2) 0.44352(13) 0.0406(6) Uani 1 1 d . . . . .
C10B C 0.7082(2) 0.4562(2) 0.45187(13) 0.0393(6) Uani 1 1 d . . . . .
C11B C 0.7042(2) 0.3557(2) 0.40285(14) 0.0507(7) Uani 1 1 d . . . . .
H11B H 0.766862 0.301421 0.407059 0.061 Uiso 1 1 calc R . . . .
C12B C 0.6088(3) 0.3373(3) 0.34911(15) 0.0544(8) Uani 1 1 d . . . . .
H12B H 0.607651 0.270356 0.317317 0.065 Uiso 1 1 calc R . . . .
C13B C 0.5129(2) 0.4171(3) 0.34089(14) 0.0559(8) Uani 1 1 d . . . . .
H13B H 0.448616 0.403068 0.304133 0.067 Uiso 1 1 calc R . . . .
C14B C 0.5145(2) 0.5147(3) 0.38689(14) 0.0530(7) Uani 1 1 d . . . . .
H14B H 0.451083 0.568156 0.381167 0.064 Uiso 1 1 calc R . . . .

loop_
_atom_site_aniso_label
_atom_site_aniso_U_11
_atom_site_aniso_U_22
_atom_site_aniso_U_33
_atom_site_aniso_U_23
_atom_site_aniso_U_13
_atom_site_aniso_U_12
O1A 0.0343(10) 0.0560(11) 0.0428(10) -0.0070(9) -0.0049(8) 0.0101(9)
O2A 0.0490(11) 0.0630(12) 0.0412(11) -0.0180(10) -0.0084(9) 0.0127(9)
O3A 0.0398(11) 0.0563(12) 0.0434(11) -0.0057(9) -0.0088(9) 0.0161(8)
O4A 0.0446(11) 0.0545(11) 0.0335(10) -0.0006(9) -0.0073(8) 0.0026(9)
N1A 0.0300(11) 0.0397(11) 0.0311(11) 0.0033(9) -0.0044(9) 0.0055(9)
C1A 0.0318(13) 0.0401(14) 0.0352(14) -0.0010(12) 0.0027(11) 0.0001(12)
C2A 0.0279(12) 0.0386(13) 0.0312(13) 0.0014(11) -0.0004(11) -0.0001(10)
C3A 0.0368(14) 0.0413(14) 0.0378(14) -0.0048(12) 0.0004(12) 0.0057(11)
C4A 0.0342(14) 0.0440(15) 0.0426(15) -0.0003(13) -0.0032(12) 0.0101(11)
C5A 0.0295(13) 0.0410(14) 0.0307(13) 0.0025(11) -0.0039(11) 0.0020(11)
C6A 0.0298(13) 0.0342(12) 0.0297(13) -0.0008(11) 0.0025(11) 0.0009(10)
C7A 0.0274(12) 0.0380(13) 0.0350(14) 0.0017(11) 0.0020(11) 0.0049(10)
C8A 0.0339(14) 0.0446(15) 0.0376(14) 0.0034(12) -0.0044(12) 0.0057(12)
C9A 0.0391(14) 0.0399(14) 0.0323(14) 0.0003(12) 0.0041(12) 0.0005(12)
C10A 0.0406(14) 0.0399(14) 0.0334(14) 0.0038(12) 0.0085(12) -0.0043(12)
C11A 0.0579(18) 0.0549(17) 0.0360(15) -0.0064(13) 0.0089(14) -0.0154(15)
C12A 0.077(2) 0.0552(19) 0.0513(19) -0.0182(15) 0.0231(18) -0.0118(17)
C13A 0.074(2) 0.0492(18) 0.071(2) -0.0117(17) 0.028(2) 0.0092(16)
C14A 0.0542(17) 0.0517(17) 0.0541(18) -0.0017(15) 0.0070(15) 0.0121(14)
O2B 0.0605(15) 0.1145(19) 0.0837(16) -0.0512(15) -0.0072(13) 0.0376(13)
O1B 0.0599(15) 0.147(2) 0.1063(19) -0.0728(18) -0.0363(15) 0.0546(16)
O3B 0.0347(10) 0.0590(11) 0.0474(11) -0.0070(9) -0.0025(9) 0.0105(9)
O4B 0.0423(11) 0.0511(11) 0.0511(12) -0.0058(9) -0.0089(9) 0.0092(9)
N1B 0.0330(11) 0.0453(12) 0.0409(13) -0.0027(10) 0.0034(10) 0.0045(9)
C1B 0.0373(16) 0.0622(18) 0.0578(19) -0.0203(16) -0.0014(15) 0.0058(14)
C3B 0.0393(15) 0.0506(16) 0.0410(15) -0.0083(13) 0.0017(13) 0.0022(13)
C4B 0.0344(14) 0.0509(16) 0.0426(16) -0.0041(13) -0.0010(12) 0.0028(12)
C5B 0.0304(13) 0.0424(14) 0.0377(14) 0.0052(12) 0.0045(11) 0.0027(11)
C6B 0.0315(13) 0.0409(14) 0.0368(14) -0.0028(12) 0.0053(12) -0.0013(11)
C7B 0.0319(14) 0.0511(16) 0.0438(16) -0.0068(13) -0.0012(12) 0.0000(12)
C2B 0.0303(13) 0.0461(15) 0.0461(15) -0.0072(13) 0.0045(12) 0.0006(11)
C8B 0.0322(14) 0.0569(17) 0.0440(16) -0.0058(14) 0.0000(13) 0.0050(13)
C9B 0.0355(14) 0.0473(15) 0.0375(15) -0.0010(12) 0.0055(12) 0.0003(12)
C10B 0.0386(15) 0.0404(14) 0.0364(14) 0.0024(12) 0.0043(12) -0.0011(12)
C11B 0.0518(17) 0.0478(16) 0.0488(17) -0.0029(14) 0.0049(15) 0.0069(13)
C12B 0.064(2) 0.0530(17) 0.0451(17) -0.0107(14) 0.0106(16) -0.0076(15)
C13B 0.0450(17) 0.072(2) 0.0431(17) -0.0092(16) -0.0036(14) -0.0037(15)
C14B 0.0408(16) 0.0669(18) 0.0449(16) -0.0104(15) -0.0022(14) 0.0055(14)

loop_
_atom_type_symbol
_atom_type_description
_atom_type_scat_dispersion_real
_atom_type_scat_dispersion_imag
_atom_type_scat_source
C C 0.0033 0.0016 'International Tables Vol C Tables 4.2.6.8 and 6.1.1.4'
H H 0.0000 0.0000 'International Tables Vol C Tables 4.2.6.8 and 6.1.1.4'
N N 0.0061 0.0033 'International Tables Vol C Tables 4.2.6.8 and 6.1.1.4'
O O 0.0106 0.0060 'International Tables Vol C Tables 4.2.6.8 and 6.1.1.4'

loop_
_geom_angle_atom_site_label_1
_geom_angle_atom_site_label_2
_geom_angle_atom_site_label_3
_geom_angle
_geom_angle_site_symmetry_1
_geom_angle_site_symmetry_3
C5A O3A H3A 109.5 . .
C10A O4A H4A 109.5 . .
C6A N1A H1A 115.7 . .
C8A N1A H1A 115.7 . .
C8A N1A C6A 128.5(2) . .
O1A C1A O2A 123.1(2) . .
O1A C1A C2A 120.3(2) . .
O2A C1A C2A 116.6(2) . .
C3A C2A C1A 120.5(2) . .
C7A C2A C1A 120.8(2) . .
C7A C2A C3A 118.6(2) . .
C2A C3A H3AA 119.3 . .
C4A C3A C2A 121.5(2) . .
C4A C3A H3AA 119.3 . .
C3A C4A H4AA 120.1 . .
C3A C4A C5A 119.9(2) . .
C5A C4A H4AA 120.1 . .
O3A C5A C4A 124.6(2) . .
O3A C5A C6A 116.2(2) . .
C4A C5A C6A 119.2(2) . .
C5A C6A N1A 115.1(2) . .
C7A C6A N1A 124.0(2) . .
C7A C6A C5A 120.9(2) . .
C2A C7A H7A 120.0 . .
C6A C7A C2A 120.0(2) . .
C6A C7A H7A 120.0 . .
N1A C8A H8A 117.6 . .
N1A C8A C9A 124.8(2) . .
C9A C8A H8A 117.6 . .
C10A C9A C8A 122.5(2) . .
C14A C9A C8A 118.6(2) . .
C14A C9A C10A 118.9(2) . .
O4A C10A C9A 118.1(2) . .
O4A C10A C11A 122.9(2) . .
C11A C10A C9A 119.0(2) . .
C10A C11A H11A 119.8 . .
C12A C11A C10A 120.4(3) . .
C12A C11A H11A 119.8 . .
C11A C12A H12A 119.3 . .
C11A C12A C13A 121.4(3) . .
C13A C12A H12A 119.3 . .
C12A C13A H13A 120.2 . .
C14A C13A C12A 119.5(3) . .
C14A C13A H13A 120.2 . .
C9A C14A H14A 119.6 . .
C13A C14A C9A 120.8(3) . .
C13A C14A H14A 119.6 . .
C1B O2B H2B 109.5 . .
C5B O3B H3B 109.5 . .
C6B N1B H1B 116.2 . .
C8B N1B H1B 116.2 . .
C8B N1B C6B 127.6(2) . .
O2B C1B C2B 112.7(2) . .
O1B C1B O2B 122.1(3) . .
O1B C1B C2B 125.2(3) . .
C4B C3B H3BA 119.7 . .
C4B C3B C2B 120.7(2) . .
C2B C3B H3BA 119.7 . .
C3B C4B H4B 119.9 . .
C3B C4B C5B 120.1(2) . .
C5B C4B H4B 119.9 . .
O3B C5B C4B 123.7(2) . .
O3B C5B C6B 116.6(2) . .
C4B C5B C6B 119.8(2) . .
C5B C6B N1B 116.8(2) . .
C7B C6B N1B 123.9(2) . .
C7B C6B C5B 119.3(2) . .
C6B C7B H7B 119.6 . .
C6B C7B C2B 120.8(2) . .
C2B C7B H7B 119.6 . .
C3B C2B C1B 122.2(2) . .
C3B C2B C7B 119.2(2) . .
C7B C2B C1B 118.6(2) . .
N1B C8B H8B 118.8 . .
N1B C8B C9B 122.4(2) . .
C9B C8B H8B 118.8 . .
C8B C9B C10B 120.9(2) . .
C8B C9B C14B 119.7(2) . .
C14B C9B C10B 119.4(2) . .
O4B C10B C9B 120.2(2) . .
O4B C10B C11B 121.8(2) . .
C11B C10B C9B 118.0(2) . .
C10B C11B H11B 119.8 . .
C12B C11B C10B 120.5(3) . .
C12B C11B H11B 119.8 . .
C11B C12B H12B 119.3 . .
C11B C12B C13B 121.5(3) . .
C13B C12B H12B 119.3 . .
C12B C13B H13B 120.3 . .
C14B C13B C12B 119.3(3) . .
C14B C13B H13B 120.3 . .
C9B C14B H14B 119.3 . .
C13B C14B C9B 121.3(3) . .
C13B C14B H14B 119.3 . .

loop_
_geom_bond_atom_site_label_1
_geom_bond_atom_site_label_2
_geom_bond_distance
_geom_bond_site_symmetry_2
O1A C1A 1.254(3) .
O2A C1A 1.271(3) .
O3A H3A 0.8200 .
O3A C5A 1.343(3) .
O4A H4A 0.8200 .
O4A C10A 1.328(3) .
N1A H1A 0.8600 .
N1A C6A 1.416(3) .
N1A C8A 1.298(3) .
C1A C2A 1.489(3) .
C2A C3A 1.397(3) .
C2A C7A 1.384(3) .
C3A H3AA 0.9300 .
C3A C4A 1.371(3) .
C4A H4AA 0.9300 .
C4A C5A 1.380(3) .
C5A C6A 1.396(3) .
C6A C7A 1.379(3) .
C7A H7A 0.9300 .
C8A H8A 0.9300 .
C8A C9A 1.420(3) .
C9A C10A 1.409(3) .
C9A C14A 1.409(3) .
C10A C11A 1.391(3) .
C11A H11A 0.9300 .
C11A C12A 1.362(4) .
C12A H12A 0.9300 .
C12A C13A 1.385(4) .
C13A H13A 0.9300 .
C13A C14A 1.361(4) .
C14A H14A 0.9300 .
O2B H2B 0.8200 .
O2B C1B 1.309(3) .
O1B C1B 1.182(3) .
O3B H3B 0.8200 .
O3B C5B 1.352(3) .
O4B C10B 1.306(3) .
N1B H1B 0.8600 .
N1B C6B 1.408(3) .
N1B C8B 1.295(3) .
C1B C2B 1.472(3) .
C3B H3BA 0.9300 .
C3B C4B 1.378(3) .
C3B C2B 1.386(3) .
C4B H4B 0.9300 .
C4B C5B 1.384(3) .
C5B C6B 1.400(3) .
C6B C7B 1.384(3) .
C7B H7B 0.9300 .
C7B C2B 1.386(3) .
C8B H8B 0.9300 .
C8B C9B 1.407(3) .
C9B C10B 1.421(3) .
C9B C14B 1.413(3) .
C10B C11B 1.408(3) .
C11B H11B 0.9300 .
C11B C12B 1.368(4) .
C12B H12B 0.9300 .
C12B C13B 1.400(4) .
C13B H13B 0.9300 .
C13B C14B 1.350(4) .
C14B H14B 0.9300 .

loop_
_geom_torsion_atom_site_label_1
_geom_torsion_atom_site_label_2
_geom_torsion_atom_site_label_3
_geom_torsion_atom_site_label_4
_geom_torsion
_geom_torsion_site_symmetry_1
_geom_torsion_site_symmetry_2
_geom_torsion_site_symmetry_3
_geom_torsion_site_symmetry_4
O1A C1A C2A C3A -175.1(2) . . . .
O1A C1A C2A C7A 3.5(3) . . . .
O2A C1A C2A C3A 5.4(3) . . . .
O2A C1A C2A C7A -175.9(2) . . . .
O3A C5A C6A N1A -1.2(3) . . . .
O3A C5A C6A C7A -179.7(2) . . . .
O4A C10A C11A C12A 178.9(2) . . . .
N1A C6A C7A C2A -178.3(2) . . . .
N1A C8A C9A C10A -3.2(4) . . . .
N1A C8A C9A C14A 176.6(2) . . . .
C1A C2A C3A C4A 178.4(2) . . . .
C1A C2A C7A C6A -178.5(2) . . . .
C2A C3A C4A C5A 0.1(4) . . . .
C3A C2A C7A C6A 0.1(3) . . . .
C3A C4A C5A O3A 179.5(2) . . . .
C3A C4A C5A C6A 0.1(4) . . . .
C4A C5A C6A N1A 178.3(2) . . . .
C4A C5A C6A C7A -0.2(3) . . . .
C5A C6A C7A C2A 0.1(3) . . . .
C6A N1A C8A C9A 178.6(2) . . . .
C7A C2A C3A C4A -0.2(4) . . . .
C8A N1A C6A C5A 179.3(2) . . . .
C8A N1A C6A C7A -2.3(4) . . . .
C8A C9A C10A O4A 0.5(4) . . . .
C8A C9A C10A C11A -179.3(2) . . . .
C8A C9A C14A C13A -179.3(3) . . . .
C9A C10A C11A C12A -1.2(4) . . . .
C10A C9A C14A C13A 0.5(4) . . . .
C10A C11A C12A C13A 0.1(4) . . . .
C11A C12A C13A C14A 1.3(5) . . . .
C12A C13A C14A C9A -1.6(4) . . . .
C14A C9A C10A O4A -179.3(2) . . . .
C14A C9A C10A C11A 0.9(4) . . . .
O2B C1B C2B C3B -6.0(4) . . . .
O2B C1B C2B C7B 174.9(3) . . . .
O1B C1B C2B C3B 173.0(3) . . . .
O1B C1B C2B C7B -6.0(5) . . . .
O3B C5B C6B N1B 3.8(3) . . . .
O3B C5B C6B C7B -175.3(2) . . . .
O4B C10B C11B C12B 180.0(2) . . . .
N1B C6B C7B C2B 178.2(2) . . . .
N1B C8B C9B C10B 0.6(4) . . . .
N1B C8B C9B C14B -179.9(2) . . . .
C3B C4B C5B O3B 176.9(2) . . . .
C3B C4B C5B C6B -2.5(4) . . . .
C4B C3B C2B C1B -177.0(2) . . . .
C4B C3B C2B C7B 2.0(4) . . . .
C4B C5B C6B N1B -176.8(2) . . . .
C4B C5B C6B C7B 4.2(4) . . . .
C5B C6B C7B C2B -2.8(4) . . . .
C6B N1B C8B C9B -177.1(2) . . . .
C6B C7B C2B C1B 178.8(2) . . . .
C6B C7B C2B C3B -0.3(4) . . . .
C2B C3B C4B C5B -0.6(4) . . . .
C8B N1B C6B C5B -179.4(2) . . . .
C8B N1B C6B C7B -0.4(4) . . . .
C8B C9B C10B O4B -0.9(4) . . . .
C8B C9B C10B C11B 179.2(2) . . . .
C8B C9B C14B C13B -178.8(3) . . . .
C9B C10B C11B C12B -0.1(4) . . . .
C10B C9B C14B C13B 0.6(4) . . . .
C10B C11B C12B C13B 0.1(4) . . . .
C11B C12B C13B C14B 0.2(4) . . . .
C12B C13B C14B C9B -0.6(4) . . . .
C14B C9B C10B O4B 179.7(2) . . . .
C14B C9B C10B C11B -0.3(4) . . . .
